data_4113285
loop_
_publ_author_name
'Christopher Dobe'
'Christopher Noble'
'Graham Carver'
'Philip L. W. Tregenna-Piggott'
'Garry J. McIntyre'
'Anne-Laure Barra'
'Antonia Neels'
'Stefan Janssen'
'Fanni Juranyi'

_publ_section_title
;
 Electronic and Molecular Structure of High-Spin d4 Complexes:
 Experimental and Theoretical Study of the [Cr(D2O)6]2+ Cation in Tutton's
 Salts
;
_journal_name_full 'Journal of the American Chemical Society'
_journal_page_first 16639
_journal_page_last 16652
_journal_paper_doi 10.1021/ja046095c
_journal_volume 126
_journal_year 2004
_chemical_formula_sum 'Cr Cs2 H12 O14 S2'
_chemical_formula_weight 618.04
_chemical_name_systematic
; 
 ? 
;
_space_group_IT_number 14
_symmetry_cell_setting monoclinic
_symmetry_space_group_name_Hall '-P 2ybc'
_symmetry_space_group_name_H-M 'P 1 21/c 1'
_atom_sites_solution_hydrogens geom
_atom_sites_solution_primary direct
_atom_sites_solution_secondary difmap
_audit_creation_method SHELXL-97
_cell_angle_alpha 90.00
_cell_angle_beta 106.283(11)
_cell_angle_gamma 90.00
_cell_formula_units_Z 2
_cell_length_a 6.3352(9)
_cell_length_b 12.8689(13)
_cell_length_c 9.4987(13)
_cell_measurement_reflns_used 17200
_cell_measurement_temperature 293(2)
_cell_measurement_theta_max 29.55
_cell_measurement_theta_min 1.14
_cell_volume 743.34(17)
_computing_cell_refinement 'STOE X-AREA'
_computing_data_collection 'STOE X-AREA'
_computing_data_reduction 'STOE X-RED'
_computing_structure_refinement 'SHELXL-97 (Sheldrick, 1997)'
_computing_structure_solution 'SHELXS-97 (Sheldrick, 1990)'
_diffrn_ambient_temperature 293(2)
_diffrn_detector_area_resol_mean 6.67
_diffrn_measured_fraction_theta_full 0.992
_diffrn_measured_fraction_theta_max 0.992
_diffrn_measurement_device_type 'STOE IPDS 2'
_diffrn_measurement_method 'rotation method'
_diffrn_radiation_monochromator graphite
_diffrn_radiation_source 'fine-focus sealed tube'
_diffrn_radiation_type MoK\a
_diffrn_radiation_wavelength 0.71073
_diffrn_reflns_av_R_equivalents 0.0906
_diffrn_reflns_av_sigmaI/netI 0.0357
_diffrn_reflns_limit_h_max 8
_diffrn_reflns_limit_h_min -8
_diffrn_reflns_limit_k_max 17
_diffrn_reflns_limit_k_min -17
_diffrn_reflns_limit_l_max 13
_diffrn_reflns_limit_l_min -13
_diffrn_reflns_number 14051
_diffrn_reflns_theta_full 29.55
_diffrn_reflns_theta_max 29.55
_diffrn_reflns_theta_min 2.74
_diffrn_standards_decay_% 0
_diffrn_standards_interval_count 0
_diffrn_standards_interval_time 0
_diffrn_standards_number 0
_exptl_absorpt_coefficient_mu 5.937
_exptl_absorpt_correction_T_max 0.488
_exptl_absorpt_correction_T_min 0.057
_exptl_absorpt_correction_type empirical
_exptl_absorpt_process_details 'PLATON99 (Spek, 1990)'
_exptl_crystal_colour blue
_exptl_crystal_density_diffrn 2.761
_exptl_crystal_description block
_exptl_crystal_F_000 580
_exptl_crystal_size_max 0.50
_exptl_crystal_size_mid 0.30
_exptl_crystal_size_min 0.15
_refine_diff_density_max 0.820
_refine_diff_density_min -1.218
_refine_diff_density_rms 0.148
_refine_ls_extinction_method none
_refine_ls_goodness_of_fit_ref 1.182
_refine_ls_hydrogen_treatment mixed
_refine_ls_matrix_type full
_refine_ls_number_parameters 88
_refine_ls_number_reflns 2066
_refine_ls_number_restraints 0
_refine_ls_restrained_S_all 1.182
_refine_ls_R_factor_all 0.0316
_refine_ls_R_factor_gt 0.0303
_refine_ls_shift/su_max 0.001
_refine_ls_shift/su_mean 0.000
_refine_ls_structure_factor_coef Fsqd
_refine_ls_weighting_details 'calc w=1/[\s^2^(Fo^2^)+(0.0242P)^2^+1.1009P] where P=(Fo^2^+2Fc^2^)/3'
_refine_ls_weighting_scheme calc
_refine_ls_wR_factor_gt 0.0734
_refine_ls_wR_factor_ref 0.0744
_reflns_number_gt 1991
_reflns_number_total 2066
_reflns_threshold_expression >2sigma(I)
_cod_data_source_file ja046095csi20040701_115955.cif
_cod_data_source_block cscrh-rt
_cod_original_cell_volume 743.34(16)
_cod_original_sg_symbol_H-M 'P 21/c'
_cod_database_code 4113285

loop_
_symmetry_equiv_pos_as_xyz
'x, y, z'
'-x, y+1/2, -z+1/2'
'-x, -y, -z'
'x, -y-1/2, z-1/2'

loop_
_atom_site_label
_atom_site_type_symbol
_atom_site_fract_x
_atom_site_fract_y
_atom_site_fract_z
_atom_site_U_iso_or_equiv
_atom_site_adp_type
_atom_site_occupancy
_atom_site_symmetry_multiplicity
_atom_site_calc_flag
_atom_site_refinement_flags
O1 O -0.3892(4) 0.23733(19) 0.4012(3) 0.0319(5) Uani 1 1 d .
O2 O -0.2140(5) 0.0815(2) 0.5170(2) 0.0364(6) Uani 1 1 d .
O3 O -0.3982(4) 0.0825(2) 0.2597(2) 0.0291(5) Uani 1 1 d .
O4 O -0.0587(4) 0.1759(2) 0.3504(3) 0.0321(5) Uani 1 1 d .
O5 O -0.2904(4) 0.06875(17) 0.0030(2) 0.0256(4) Uani 1 1 d .
H1 H -0.3255 0.0651 0.0864 0.050 Uiso 1 1 d .
H2 H -0.3033 0.1333 -0.0322 0.050 Uiso 1 1 d .
O6 O 0.1632(4) 0.1073(2) 0.1571(3) 0.0315(5) Uani 1 1 d .
H3 H 0.1220 0.1312 0.2226 0.050 Uiso 1 1 d .
H4 H 0.3047 0.0965 0.2020 0.050 Uiso 1 1 d .
O7 O -0.0077(5) -0.1161(2) 0.1935(3) 0.0359(5) Uani 1 1 d .
H5 H 0.0874 -0.1101 0.2908 0.050 Uiso 1 1 d .
H6 H 0.0408 -0.1824 0.1824 0.050 Uiso 1 1 d .
S1 S -0.26321(13) 0.14456(5) 0.38350(7) 0.02113(15) Uani 1 1 d .
Cr1 Cr 0.0000 0.0000 0.0000 0.02004(14) Uani 1 2 d S
Cs1 Cs -0.64504(3) 0.144923(16) 0.61776(2) 0.03064(9) Uani 1 1 d .

loop_
_atom_site_aniso_label
_atom_site_aniso_U_11
_atom_site_aniso_U_22
_atom_site_aniso_U_33
_atom_site_aniso_U_23
_atom_site_aniso_U_13
_atom_site_aniso_U_12
O1 0.0294(11) 0.0280(12) 0.0401(12) -0.0039(9) 0.0128(10) 0.0047(9)
O2 0.0451(15) 0.0386(13) 0.0226(10) 0.0043(9) 0.0047(9) 0.0022(11)
O3 0.0245(11) 0.0386(12) 0.0227(9) -0.0085(9) 0.0045(8) -0.0050(9)
O4 0.0244(11) 0.0362(12) 0.0379(12) -0.0073(10) 0.0124(9) -0.0039(10)
O5 0.0250(10) 0.0269(10) 0.0267(10) 0.0007(8) 0.0104(8) 0.0033(8)
O6 0.0248(11) 0.0395(13) 0.0290(11) -0.0131(9) 0.0054(8) -0.0016(10)
O7 0.0461(15) 0.0357(13) 0.0260(11) 0.0025(9) 0.0100(10) 0.0052(12)
S1 0.0204(3) 0.0244(3) 0.0180(3) -0.0022(2) 0.0043(2) -0.0003(2)
Cr1 0.0184(3) 0.0232(3) 0.0178(3) -0.0033(2) 0.0039(2) 0.0008(2)
Cs1 0.03022(14) 0.03262(14) 0.03030(13) -0.00211(7) 0.01051(9) -0.00210(7)

loop_
_atom_type_symbol
_atom_type_description
_atom_type_scat_dispersion_real
_atom_type_scat_dispersion_imag
_atom_type_scat_source
H H 0.0000 0.0000 'International Tables Vol C Tables 4.2.6.8 and 6.1.1.4'
O O 0.0106 0.0060 'International Tables Vol C Tables 4.2.6.8 and 6.1.1.4'
S S 0.1246 0.1234 'International Tables Vol C Tables 4.2.6.8 and 6.1.1.4'
Cr Cr 0.3209 0.6236 'International Tables Vol C Tables 4.2.6.8 and 6.1.1.4'
Cs Cs -0.3680 2.1192 'International Tables Vol C Tables 4.2.6.8 and 6.1.1.4'

loop_
_geom_angle_atom_site_label_1
_geom_angle_atom_site_label_2
_geom_angle_atom_site_label_3
_geom_angle
_geom_angle_site_symmetry_1
_geom_angle_site_symmetry_3
S1 O1 Cs1 117.57(13) . 4_565
S1 O1 Cs1 99.29(12) . .
Cs1 O1 Cs1 120.24(8) 4_565 .
S1 O2 Cs1 100.93(12) . 3_456
S1 O2 Cs1 97.12(13) . .
Cs1 O2 Cs1 100.55(8) 3_456 .
S1 O2 Cs1 93.43(13) . 1_655
Cs1 O2 Cs1 117.63(8) 3_456 1_655
Cs1 O2 Cs1 137.52(8) . 1_655
S1 O3 Cs1 103.75(11) . 3_456
S1 O4 Cs1 112.30(13) . 1_655
Cr1 O5 H1 116.3 . .
Cr1 O5 H2 112.7 . .
H1 O5 H2 111.5 . .
Cr1 O6 Cs1 130.58(10) . 4_665
Cr1 O6 H3 127.4 . .
Cs1 O6 H3 86.0 4_665 .
Cr1 O6 H4 118.2 . .
Cs1 O6 H4 81.9 4_665 .
H3 O6 H4 101.0 . .
Cr1 O7 Cs1 131.79(10) . 3_456
Cr1 O7 H5 123.6 . .
Cs1 O7 H5 79.3 3_456 .
Cr1 O7 H6 114.4 . .
Cs1 O7 H6 105.0 3_456 .
H5 O7 H6 92.6 . .
O2 S1 O1 109.94(16) . .
O2 S1 O4 110.52(17) . .
O1 S1 O4 109.86(15) . .
O2 S1 O3 108.99(15) . .
O1 S1 O3 108.50(14) . .
O4 S1 O3 108.98(14) . .
O2 S1 Cs1 59.88(12) . .
O1 S1 Cs1 57.72(11) . .
O4 S1 Cs1 152.44(10) . .
O3 S1 Cs1 98.53(10) . .
O2 S1 Cs1 56.66(11) . 3_456
O1 S1 Cs1 135.56(11) . 3_456
O4 S1 Cs1 114.47(11) . 3_456
O3 S1 Cs1 53.85(10) . 3_456
Cs1 S1 Cs1 82.965(16) . 3_456
O2 S1 Cs1 64.72(12) . 1_655
O1 S1 Cs1 114.90(10) . 1_655
O4 S1 Cs1 47.39(10) . 1_655
O3 S1 Cs1 135.58(10) . 1_655
Cs1 S1 Cs1 111.96(2) . 1_655
Cs1 S1 Cs1 97.553(16) 3_456 1_655
O2 S1 Cs1 149.62(12) . 4_565
O1 S1 Cs1 43.48(10) . 4_565
O4 S1 Cs1 95.26(11) . 4_565
O3 S1 Cs1 75.65(10) . 4_565
Cs1 S1 Cs1 89.829(19) . 4_565
Cs1 S1 Cs1 126.82(2) 3_456 4_565
Cs1 S1 Cs1 133.22(2) 1_655 4_565
O5 Cr1 O5 180.00(16) . 3
O5 Cr1 O6 91.66(9) . 3
O5 Cr1 O6 88.34(9) 3 3
O5 Cr1 O6 88.34(9) . .
O5 Cr1 O6 91.66(9) 3 .
O6 Cr1 O6 180.00(17) 3 .
O5 Cr1 O7 92.72(9) . .
O5 Cr1 O7 87.28(9) 3 .
O6 Cr1 O7 91.36(10) 3 .
O6 Cr1 O7 88.64(10) . .
O5 Cr1 O7 87.28(9) . 3
O5 Cr1 O7 92.72(9) 3 3
O6 Cr1 O7 88.64(10) 3 3
O6 Cr1 O7 91.36(10) . 3
O7 Cr1 O7 180.00(18) . 3
O1 Cs1 O4 139.02(7) 4_566 1_455
O1 Cs1 O3 99.38(6) 4_566 3_456
O4 Cs1 O3 112.81(6) 1_455 3_456
O1 Cs1 O1 98.09(5) 4_566 .
O4 Cs1 O1 83.69(6) 1_455 .
O3 Cs1 O1 125.55(6) 3_456 .
O1 Cs1 O2 143.63(6) 4_566 3_456
O4 Cs1 O2 73.45(7) 1_455 3_456
O3 Cs1 O2 44.37(6) 3_456 3_456
O1 Cs1 O2 102.51(7) . 3_456
O1 Cs1 O7 81.17(7) 4_566 3_456
O4 Cs1 O7 85.35(6) 1_455 3_456
O3 Cs1 O7 71.84(6) 3_456 3_456
O1 Cs1 O7 162.17(6) . 3_456
O2 Cs1 O7 87.73(7) 3_456 3_456
O1 Cs1 O2 95.74(6) 4_566 .
O4 Cs1 O2 112.13(6) 1_455 .
O3 Cs1 O2 83.19(6) 3_456 .
O1 Cs1 O2 43.92(6) . .
O2 Cs1 O2 79.45(8) 3_456 .
O7 Cs1 O2 153.85(6) 3_456 .
O1 Cs1 O6 64.75(6) 4_566 4_466
O4 Cs1 O6 74.38(6) 1_455 4_466
O3 Cs1 O6 144.61(6) 3_456 4_466
O1 Cs1 O6 89.05(6) . 4_466
O2 Cs1 O6 144.22(6) 3_456 4_466
O7 Cs1 O6 74.45(6) 3_456 4_466
O2 Cs1 O6 127.77(6) . 4_466
O1 Cs1 O2 125.89(6) 4_566 1_455
O4 Cs1 O2 41.74(6) 1_455 1_455
O3 Cs1 O2 82.08(6) 3_456 1_455
O1 Cs1 O2 124.97(6) . 1_455
O2 Cs1 O2 62.37(8) 3_456 1_455
O7 Cs1 O2 47.55(6) 3_456 1_455
O2 Cs1 O2 137.52(8) . 1_455
O6 Cs1 O2 83.14(6) 4_466 1_455
O1 Cs1 S1 104.44(5) 4_566 .
O4 Cs1 S1 92.98(5) 1_455 .
O3 Cs1 S1 102.56(4) 3_456 .
O1 Cs1 S1 22.99(4) . .
O2 Cs1 S1 85.13(5) 3_456 .
O7 Cs1 S1 172.84(5) 3_456 .
O2 Cs1 S1 22.99(4) . .
O6 Cs1 S1 111.83(4) 4_466 .
O2 Cs1 S1 128.27(4) 1_455 .
O1 Cs1 S1 121.69(5) 4_566 3_456
O4 Cs1 S1 91.73(5) 1_455 3_456
O3 Cs1 S1 22.40(4) 3_456 3_456
O1 Cs1 S1 118.22(4) . 3_456
O2 Cs1 S1 22.41(4) 3_456 3_456
O7 Cs1 S1 76.08(5) 3_456 3_456
O2 Cs1 S1 83.82(5) . 3_456
O6 Cs1 S1 148.23(4) 4_466 3_456
O2 Cs1 S1 68.20(5) 1_455 3_456
S1 Cs1 S1 97.035(16) . 3_456
O1 Cs1 S1 133.21(5) 4_566 1_455
O4 Cs1 S1 20.31(5) 1_455 1_455
O3 Cs1 S1 100.31(4) 3_456 1_455
O1 Cs1 S1 104.00(5) . 1_455
O2 Cs1 S1 69.55(5) 3_456 1_455
O7 Cs1 S1 65.62(5) 3_456 1_455
O2 Cs1 S1 128.45(4) . 1_455
O6 Cs1 S1 74.83(4) 4_466 1_455
O2 Cs1 S1 21.85(4) 1_455 1_455
S1 Cs1 S1 111.96(2) . 1_455
S1 Cs1 S1 82.447(16) 3_456 1_455

loop_
_geom_bond_atom_site_label_1
_geom_bond_atom_site_label_2
_geom_bond_distance
_geom_bond_site_symmetry_2
O1 S1 1.472(2) .
O1 Cs1 3.118(2) 4_565
O1 Cs1 3.185(3) .
O2 S1 1.464(2) .
O2 Cs1 3.208(3) 3_456
O2 Cs1 3.241(3) .
O2 Cs1 3.555(3) 1_655
O3 S1 1.479(2) .
O3 Cs1 3.134(3) 3_456
O4 S1 1.472(3) .
O4 Cs1 3.122(3) 1_655
O5 Cr1 2.049(2) .
O5 H1 0.8823 .
O5 H2 0.8905 .
O6 Cr1 2.082(2) .
O6 Cs1 3.470(3) 4_665
O6 H3 0.8007 .
O6 H4 0.8891 .
O7 Cr1 2.380(3) .
O7 Cs1 3.225(3) 3_456
O7 H5 0.9543 .
O7 H6 0.9230 .
S1 Cs1 3.7177(9) .
S1 Cs1 3.7699(8) 3_456
S1 Cs1 3.9245(10) 1_655
S1 Cs1 4.0173(8) 4_565
Cr1 O5 2.049(2) 3
Cr1 O6 2.082(2) 3
Cr1 O7 2.380(3) 3
Cs1 O1 3.118(3) 4_566
Cs1 O4 3.122(3) 1_455
Cs1 O3 3.134(3) 3_456
Cs1 O2 3.208(3) 3_456
Cs1 O7 3.225(3) 3_456
Cs1 O6 3.470(3) 4_466
Cs1 O2 3.555(3) 1_455
Cs1 S1 3.7699(8) 3_456
Cs1 S1 3.9245(10) 1_455

loop_
_geom_hbond_atom_site_label_D
_geom_hbond_atom_site_label_H
_geom_hbond_atom_site_label_A
_geom_hbond_distance_DH
_geom_hbond_distance_HA
_geom_hbond_distance_DA
_geom_hbond_angle_DHA
_geom_hbond_site_symmetry_A
O5 H2 O1 0.89 1.81 2.686(3) 167.5 4_565
O5 H1 O3 0.88 1.84 2.716(3) 169.9 .
O6 H4 O3 0.89 1.82 2.693(3) 168.7 1_655
O6 H3 O4 0.80 1.97 2.752(3) 164.1 .
O7 H6 O4 0.92 1.86 2.759(4) 164.6 2_545
O7 H5 O2 0.95 1.81 2.750(3) 166.4 3_556

loop_
_geom_torsion_atom_site_label_1
_geom_torsion_atom_site_label_2
_geom_torsion_atom_site_label_3
_geom_torsion_atom_site_label_4
_geom_torsion
_geom_torsion_site_symmetry_1
_geom_torsion_site_symmetry_4
Cs1 O2 S1 O1 132.10(12) 3_456 .
Cs1 O2 S1 O1 29.86(15) . .
Cs1 O2 S1 O1 -108.91(13) 1_655 .
Cs1 O2 S1 O4 -106.45(13) 3_456 .
Cs1 O2 S1 O4 151.30(12) . .
Cs1 O2 S1 O4 12.54(14) 1_655 .
Cs1 O2 S1 O3 13.29(16) 3_456 .
Cs1 O2 S1 O3 -88.96(13) . .
Cs1 O2 S1 O3 132.28(11) 1_655 .
Cs1 O2 S1 Cs1 102.24(11) 3_456 .
Cs1 O2 S1 Cs1 -138.77(10) 1_655 .
Cs1 O2 S1 Cs1 -102.24(11) . 3_456
Cs1 O2 S1 Cs1 118.99(11) 1_655 3_456
Cs1 O2 S1 Cs1 -118.99(11) 3_456 1_655
Cs1 O2 S1 Cs1 138.77(10) . 1_655
Cs1 O2 S1 Cs1 107.23(18) 3_456 4_565
Cs1 O2 S1 Cs1 5.0(2) . 4_565
Cs1 O2 S1 Cs1 -133.78(17) 1_655 4_565
Cs1 O1 S1 O2 -162.00(14) 4_565 .
Cs1 O1 S1 O2 -30.62(15) . .
Cs1 O1 S1 O4 76.17(16) 4_565 .
Cs1 O1 S1 O4 -152.46(12) . .
Cs1 O1 S1 O3 -42.88(17) 4_565 .
Cs1 O1 S1 O3 88.49(13) . .
Cs1 O1 S1 Cs1 -131.37(15) 4_565 .
Cs1 O1 S1 Cs1 -99.70(14) 4_565 3_456
Cs1 O1 S1 Cs1 31.67(16) . 3_456
Cs1 O1 S1 Cs1 127.42(8) 4_565 1_655
Cs1 O1 S1 Cs1 -101.21(7) . 1_655
Cs1 O1 S1 Cs1 131.37(15) . 4_565
Cs1 O4 S1 O2 -15.47(18) 1_655 .
Cs1 O4 S1 O1 106.03(14) 1_655 .
Cs1 O4 S1 O3 -135.22(13) 1_655 .
Cs1 O4 S1 Cs1 48.4(3) 1_655 .
Cs1 O4 S1 Cs1 -77.15(11) 1_655 3_456
Cs1 O4 S1 Cs1 148.17(9) 1_655 4_565
Cs1 O3 S1 O2 -13.76(17) 3_456 .
Cs1 O3 S1 O1 -133.47(12) 3_456 .
Cs1 O3 S1 O4 106.93(14) 3_456 .
Cs1 O3 S1 Cs1 -74.75(7) 3_456 .
Cs1 O3 S1 Cs1 59.14(15) 3_456 1_655
Cs1 O3 S1 Cs1 -162.37(9) 3_456 4_565
Cs1 O6 Cr1 O5 -87.45(12) 4_665 .
Cs1 O6 Cr1 O5 92.55(12) 4_665 3
Cs1 O6 Cr1 O6 36.61(8) 4_665 3
Cs1 O6 Cr1 O7 179.79(13) 4_665 .
Cs1 O6 Cr1 O7 -0.21(13) 4_665 3
Cs1 O7 Cr1 O5 -0.37(14) 3_456 .
Cs1 O7 Cr1 O5 179.63(14) 3_456 3
Cs1 O7 Cr1 O6 -92.09(14) 3_456 3
Cs1 O7 Cr1 O6 87.91(14) 3_456 .
Cs1 O7 Cr1 O7 74(100) 3_456 3
S1 O1 Cs1 O1 108.06(8) . 4_566
Cs1 O1 Cs1 O1 -122.29(11) 4_565 4_566
S1 O1 Cs1 O4 -113.23(12) . 1_455
Cs1 O1 Cs1 O4 16.42(9) 4_565 1_455
S1 O1 Cs1 O3 0.37(14) . 3_456
Cs1 O1 Cs1 O3 130.02(8) 4_565 3_456
S1 O1 Cs1 O2 -41.78(12) . 3_456
Cs1 O1 Cs1 O2 87.87(9) 4_565 3_456
S1 O1 Cs1 O7 -165.64(16) . 3_456
Cs1 O1 Cs1 O7 -36.0(3) 4_565 3_456
S1 O1 Cs1 O2 18.16(9) . .
Cs1 O1 Cs1 O2 147.81(13) 4_565 .
S1 O1 Cs1 O6 172.38(11) . 4_466
Cs1 O1 Cs1 O6 -57.97(8) 4_565 4_466
S1 O1 Cs1 O2 -106.67(12) . 1_455
Cs1 O1 Cs1 O2 22.98(12) 4_565 1_455
Cs1 O1 Cs1 S1 129.65(16) 4_565 .
S1 O1 Cs1 S1 -24.66(13) . 3_456
Cs1 O1 Cs1 S1 104.99(7) 4_565 3_456
S1 O1 Cs1 S1 -113.52(10) . 1_455
Cs1 O1 Cs1 S1 16.14(9) 4_565 1_455
S1 O2 Cs1 O1 -113.87(12) . 4_566
Cs1 O2 Cs1 O1 143.56(6) 3_456 4_566
Cs1 O2 Cs1 O1 -10.83(12) 1_655 4_566
S1 O2 Cs1 O4 35.44(14) . 1_455
Cs1 O2 Cs1 O4 -67.13(8) 3_456 1_455
Cs1 O2 Cs1 O4 138.48(11) 1_655 1_455
S1 O2 Cs1 O3 147.33(12) . 3_456
Cs1 O2 Cs1 O3 44.76(6) 3_456 3_456
Cs1 O2 Cs1 O3 -109.63(11) 1_655 3_456
S1 O2 Cs1 O1 -18.16(10) . .
Cs1 O2 Cs1 O1 -120.74(10) 3_456 .
Cs1 O2 Cs1 O1 84.87(14) 1_655 .
S1 O2 Cs1 O2 102.57(13) . 3_456
Cs1 O2 Cs1 O2 0.0 3_456 3_456
Cs1 O2 Cs1 O2 -154.39(15) 1_655 3_456
S1 O2 Cs1 O7 164.48(12) . 3_456
Cs1 O2 Cs1 O7 61.91(16) 3_456 3_456
Cs1 O2 Cs1 O7 -92.48(19) 1_655 3_456
S1 O2 Cs1 O6 -51.54(14) . 4_466
Cs1 O2 Cs1 O6 -154.12(5) 3_456 4_466
Cs1 O2 Cs1 O6 51.49(14) 1_655 4_466
S1 O2 Cs1 O2 76.96(18) . 1_455
Cs1 O2 Cs1 O2 -25.61(15) 3_456 1_455
Cs1 O2 Cs1 O2 180.0 1_655 1_455
Cs1 O2 Cs1 S1 -102.57(13) 3_456 .
Cs1 O2 Cs1 S1 103.04(18) 1_655 .
S1 O2 Cs1 S1 124.79(12) . 3_456
Cs1 O2 Cs1 S1 22.22(5) 3_456 3_456
Cs1 O2 Cs1 S1 -132.17(11) 1_655 3_456
S1 O2 Cs1 S1 49.55(14) . 1_455
Cs1 O2 Cs1 S1 -53.02(8) 3_456 1_455
Cs1 O2 Cs1 S1 152.59(7) 1_655 1_455
O2 S1 Cs1 O1 69.98(13) . 4_566
O1 S1 Cs1 O1 -76.41(9) . 4_566
O4 S1 Cs1 O1 -6.4(3) . 4_566
O3 S1 Cs1 O1 177.04(11) . 4_566
Cs1 S1 Cs1 O1 125.33(5) 3_456 4_566
Cs1 S1 Cs1 O1 29.99(5) 1_655 4_566
Cs1 S1 Cs1 O1 -107.50(5) 4_565 4_566
O2 S1 Cs1 O4 -147.46(13) . 1_455
O1 S1 Cs1 O4 66.15(12) . 1_455
O4 S1 Cs1 O4 136.2(3) . 1_455
O3 S1 Cs1 O4 -40.40(11) . 1_455
Cs1 S1 Cs1 O4 -92.11(5) 3_456 1_455
Cs1 S1 Cs1 O4 172.55(5) 1_655 1_455
Cs1 S1 Cs1 O4 35.06(5) 4_565 1_455
O2 S1 Cs1 O3 -33.30(13) . 3_456
O1 S1 Cs1 O3 -179.69(12) . 3_456
O4 S1 Cs1 O3 -109.7(2) . 3_456
O3 S1 Cs1 O3 73.76(12) . 3_456
Cs1 S1 Cs1 O3 22.05(4) 3_456 3_456
Cs1 S1 Cs1 O3 -73.29(4) 1_655 3_456
Cs1 S1 Cs1 O3 149.22(4) 4_565 3_456
O2 S1 Cs1 O1 146.39(17) . .
O4 S1 Cs1 O1 70.0(3) . .
O3 S1 Cs1 O1 -106.55(15) . .
Cs1 S1 Cs1 O1 -158.26(12) 3_456 .
Cs1 S1 Cs1 O1 106.40(12) 1_655 .
Cs1 S1 Cs1 O1 -31.09(11) 4_565 .
O2 S1 Cs1 O2 -74.37(14) . 3_456
O1 S1 Cs1 O2 139.24(12) . 3_456
O4 S1 Cs1 O2 -150.7(2) . 3_456
O3 S1 Cs1 O2 32.70(11) . 3_456
Cs1 S1 Cs1 O2 -19.02(4) 3_456 3_456
Cs1 S1 Cs1 O2 -114.36(5) 1_655 3_456
Cs1 S1 Cs1 O2 108.15(4) 4_565 3_456
O2 S1 Cs1 O7 -71.2(4) . 3_456
O1 S1 Cs1 O7 142.5(4) . 3_456
O4 S1 Cs1 O7 -147.5(4) . 3_456
O3 S1 Cs1 O7 35.9(4) . 3_456
Cs1 S1 Cs1 O7 -15.8(4) 3_456 3_456
Cs1 S1 Cs1 O7 -111.1(4) 1_655 3_456
Cs1 S1 Cs1 O7 111.4(4) 4_565 3_456
O1 S1 Cs1 O2 -146.39(17) . .
O4 S1 Cs1 O2 -76.4(3) . .
O3 S1 Cs1 O2 107.06(17) . .
Cs1 S1 Cs1 O2 55.35(12) 3_456 .
Cs1 S1 Cs1 O2 -39.99(12) 1_655 .
Cs1 S1 Cs1 O2 -177.48(13) 4_565 .
O2 S1 Cs1 O6 138.18(13) . 4_466
O1 S1 Cs1 O6 -8.21(12) . 4_466
O4 S1 Cs1 O6 61.8(2) . 4_466
O3 S1 Cs1 O6 -114.76(11) . 4_466
Cs1 S1 Cs1 O6 -166.47(4) 3_456 4_466
Cs1 S1 Cs1 O6 98.19(4) 1_655 4_466
Cs1 S1 Cs1 O6 -39.30(4) 4_565 4_466
O2 S1 Cs1 O2 -123.06(16) . 1_455
O1 S1 Cs1 O2 90.55(13) . 1_455
O4 S1 Cs1 O2 160.6(2) . 1_455
O3 S1 Cs1 O2 -16.00(12) . 1_455
Cs1 S1 Cs1 O2 -67.71(6) 3_456 1_455
Cs1 S1 Cs1 O2 -163.05(6) 1_655 1_455
Cs1 S1 Cs1 O2 59.46(6) 4_565 1_455
O2 S1 Cs1 S1 -55.35(12) . 3_456
O1 S1 Cs1 S1 158.26(12) . 3_456
O4 S1 Cs1 S1 -131.7(2) . 3_456
O3 S1 Cs1 S1 51.71(10) . 3_456
Cs1 S1 Cs1 S1 0.0 3_456 3_456
Cs1 S1 Cs1 S1 -95.339(19) 1_655 3_456
Cs1 S1 Cs1 S1 127.171(18) 4_565 3_456
O2 S1 Cs1 S1 -140.01(12) . 1_455
O1 S1 Cs1 S1 73.60(12) . 1_455
O4 S1 Cs1 S1 143.6(2) . 1_455
O3 S1 Cs1 S1 -32.95(11) . 1_455
Cs1 S1 Cs1 S1 -84.661(19) 3_456 1_455
Cs1 S1 Cs1 S1 180.0 1_655 1_455
Cs1 S1 Cs1 S1 42.51(2) 4_565 1_455
